data_7060116
loop_
_publ_author_name
'Chen, Zhuang-Zhuang'
'Li, Ruo-Yu'
'Zhang, Wen-Ze'
'Zhang, Yang'
'Dong, Wen-Kui'

_publ_section_title
;
 A new salamo-based colorimetric and fluorescent turn-on sensor with
 aggregation-induced emission for the rapid and highly sensitive detection
 of cyanide in real samples
;
_journal_issue 48
_journal_name_full 'New Journal of Chemistry'
_journal_page_first 21038
_journal_page_last 21048
_journal_paper_doi 10.1039/D0NJ05020B
_journal_volume 44
_journal_year 2020
_chemical_formula_moiety 'C14 H16 N2 O3'
_chemical_formula_sum 'C14 H16 N2 O3'
_chemical_formula_weight 260.29
_space_group_crystal_system monoclinic
_space_group_IT_number 15
_space_group_name_Hall '-C 2yc'
_space_group_name_H-M_alt 'C 1 2/c 1'
_atom_sites_solution_hydrogens mixed
_atom_sites_solution_primary dual
_audit_creation_date 2020-09-05
_audit_creation_method
;
Olex2 1.2
(compiled 2018.05.29 svn.r3508 for OlexSys, GUI svn.r5506)
;
_audit_update_record
;
2020-10-12 deposited with the CCDC.	2020-11-09 downloaded from the CCDC.
;
_cell_angle_alpha 90
_cell_angle_beta 100.713(4)
_cell_angle_gamma 90
_cell_formula_units_Z 8
_cell_length_a 33.7978(18)
_cell_length_b 4.4776(3)
_cell_length_c 16.8590(10)
_cell_measurement_reflns_used 3162
_cell_measurement_temperature 173(2)
_cell_measurement_theta_max 26.74
_cell_measurement_theta_min 2.45
_cell_volume 2506.9(3)
_computing_cell_refinement 'SAINT V8.38A (?, 2016)'
_computing_data_collection 'Bruker APEX3'
_computing_data_reduction 'SAINT V8.38A (?, 2016)'
_computing_molecular_graphics 'Olex2 (Dolomanov et al., 2009)'
_computing_publication_material 'Olex2 (Dolomanov et al., 2009)'
_computing_structure_refinement 'ShelXL (Sheldrick, 2015)'
_computing_structure_solution 'ShelXT (Sheldrick, 2015)'
_diffrn_ambient_temperature 173.0
_diffrn_detector_area_resol_mean 8
_diffrn_measured_fraction_theta_full 0.995
_diffrn_measured_fraction_theta_max 0.992
_diffrn_measurement_device_type 'Bruker D8 Venture'
_diffrn_measurement_method '\f and \w scans'
_diffrn_radiation_monochromator graphite
_diffrn_radiation_type MoK\a
_diffrn_radiation_wavelength 0.71073
_diffrn_reflns_av_R_equivalents 0.0616
_diffrn_reflns_av_unetI/netI 0.0388
_diffrn_reflns_Laue_measured_fraction_full 0.995
_diffrn_reflns_Laue_measured_fraction_max 0.992
_diffrn_reflns_limit_h_max 42
_diffrn_reflns_limit_h_min -42
_diffrn_reflns_limit_k_max 5
_diffrn_reflns_limit_k_min -5
_diffrn_reflns_limit_l_max 21
_diffrn_reflns_limit_l_min -21
_diffrn_reflns_number 14459
_diffrn_reflns_point_group_measured_fraction_full 0.995
_diffrn_reflns_point_group_measured_fraction_max 0.992
_diffrn_reflns_theta_full 25.242
_diffrn_reflns_theta_max 26.843
_diffrn_reflns_theta_min 2.453
_diffrn_source 'sealed tube'
_diffrn_standards_number 0
_exptl_absorpt_coefficient_mu 0.098
_exptl_absorpt_correction_T_max 0.7454
_exptl_absorpt_correction_T_min 0.6545
_exptl_absorpt_correction_type multi-scan
_exptl_absorpt_process_details SADABS
_exptl_crystal_density_diffrn 1.379
_exptl_crystal_description block
_exptl_crystal_F_000 1104
_exptl_crystal_size_max 0.12
_exptl_crystal_size_mid 0.11
_exptl_crystal_size_min 0.09
_refine_diff_density_max 0.492
_refine_diff_density_min -0.223
_refine_diff_density_rms 0.063
_refine_ls_extinction_method none
_refine_ls_goodness_of_fit_ref 1.140
_refine_ls_hydrogen_treatment mixed
_refine_ls_matrix_type full
_refine_ls_number_parameters 181
_refine_ls_number_reflns 2683
_refine_ls_number_restraints 2
_refine_ls_restrained_S_all 1.140
_refine_ls_R_factor_all 0.0993
_refine_ls_R_factor_gt 0.0724
_refine_ls_shift/su_max 0.000
_refine_ls_shift/su_mean 0.000
_refine_ls_structure_factor_coef Fsqd
_refine_ls_weighting_details 'w=1/[\s^2^(Fo^2^)+(0.0672P)^2^+8.6925P] where P=(Fo^2^+2Fc^2^)/3'
_refine_ls_weighting_scheme calc
_refine_ls_wR_factor_gt 0.1876
_refine_ls_wR_factor_ref 0.2028
_reflns_Friedel_coverage 0.000
_reflns_number_gt 1946
_reflns_number_total 2683
_reflns_threshold_expression 'I > 2\s(I)'
_cod_data_source_file d0nj05020b2.cif
_cod_data_source_block 11
_cod_depositor_comments 'Adding full bibliography for 7060116.cif.'
_cod_database_code 7060116
_shelx_shelxl_version_number 2018/3
_shelx_space_group_comment
;
The symmetry employed for this shelxl refinement is uniquely defined
by the following loop, which should always be used as a source of
symmetry information in preference to the above space-group names.
They are only intended as comments.
;
_shelx_estimated_absorpt_t_max 0.991
_shelx_estimated_absorpt_t_min 0.988
_olex2_refinement_description
;
1. Fixed Uiso
 At 1.2 times of:
  All C(H) groups, All C(H,H) groups
 At 1.5 times of:
  All O(H) groups
2. Restrained distances
 H2B-N2 = N2-H2A
 0.87 with sigma of 0.01
3.a Secondary CH2 refined with riding coordinates:
 C12(H12A,H12B), C13(H13A,H13B), C14(H14A,H14B)
3.b Aromatic/amide H refined with riding coordinates:
 C4(H4), C5(H5), C6(H6), C7(H7), C9(H9), C10(H10), C11(H11)
3.c Idealised tetrahedral OH refined as rotating group:
 O1(H1)
;
_olex2_submission_special_instructions 'No special instructions were received'

loop_
_space_group_symop_operation_xyz
'x, y, z'
'-x, y, -z+1/2'
'x+1/2, y+1/2, z'
'-x+1/2, y+1/2, -z+1/2'
'-x, -y, -z'
'x, -y, z-1/2'
'-x+1/2, -y+1/2, -z'
'x+1/2, -y+1/2, z-1/2'

loop_
_atom_site_label
_atom_site_type_symbol
_atom_site_fract_x
_atom_site_fract_y
_atom_site_fract_z
_atom_site_U_iso_or_equiv
_atom_site_adp_type
_atom_site_occupancy
_atom_site_site_symmetry_order
_atom_site_calc_flag
_atom_site_refinement_flags_posn
_atom_site_refinement_flags_adp
_atom_site_refinement_flags_occupancy
_atom_site_disorder_assembly
_atom_site_disorder_group
C1 C 0.64430(9) 0.4722(7) 0.49314(19) 0.0300(7) Uani 1 1 d . . . . .
C2 C 0.63698(9) 0.5238(7) 0.41019(19) 0.0269(7) Uani 1 1 d . . . . .
C3 C 0.66128(8) 0.3706(7) 0.36111(19) 0.0276(7) Uani 1 1 d . . . . .
C4 C 0.65536(9) 0.3996(8) 0.2760(2) 0.0315(7) Uani 1 1 d . . . . .
H4 H 0.634217 0.522975 0.249002 0.038 Uiso 1 1 calc R . . . .
C5 C 0.67967(10) 0.2522(8) 0.2319(2) 0.0356(8) Uani 1 1 d . . . . .
H5 H 0.675234 0.278333 0.175025 0.043 Uiso 1 1 calc R . . . .
C6 C 0.71062(10) 0.0657(8) 0.2688(2) 0.0383(8) Uani 1 1 d . . . . .
H6 H 0.727099 -0.035063 0.237399 0.046 Uiso 1 1 calc R . . . .
C7 C 0.71710(10) 0.0288(8) 0.3516(2) 0.0375(8) Uani 1 1 d . . . . .
H7 H 0.738169 -0.098503 0.377093 0.045 Uiso 1 1 calc R . . . .
C8 C 0.69279(9) 0.1778(7) 0.3991(2) 0.0315(7) Uani 1 1 d . . . . .
C9 C 0.69886(10) 0.1373(8) 0.4841(2) 0.0372(8) Uani 1 1 d . . . . .
H9 H 0.719894 0.010072 0.509735 0.045 Uiso 1 1 calc R . . . .
C10 C 0.67514(10) 0.2773(8) 0.5293(2) 0.0368(8) Uani 1 1 d . . . . .
H10 H 0.679387 0.243417 0.585922 0.044 Uiso 1 1 calc R . . . .
C11 C 0.60540(9) 0.7305(7) 0.37349(18) 0.0275(7) Uani 1 1 d . . . . .
H11 H 0.600888 0.764759 0.316908 0.033 Uiso 1 1 calc R . . . .
C12 C 0.53299(9) 1.2011(8) 0.42432(18) 0.0286(7) Uani 1 1 d . . . . .
H12A H 0.551044 1.335502 0.461201 0.034 Uiso 1 1 calc R . . . .
H12B H 0.521320 1.053411 0.457146 0.034 Uiso 1 1 calc R . . . .
C13 C 0.49980(9) 1.3794(8) 0.3722(2) 0.0323(7) Uani 1 1 d . . . . .
H13A H 0.488880 1.524990 0.406713 0.039 Uiso 1 1 calc R . . . .
H13B H 0.511547 1.493813 0.331935 0.039 Uiso 1 1 calc R . . . .
C14 C 0.46551(9) 1.1903(8) 0.32815(18) 0.0302(7) Uani 1 1 d . . . . .
H14A H 0.446988 1.313187 0.288821 0.036 Uiso 1 1 calc R . . . .
H14B H 0.476023 1.025803 0.298735 0.036 Uiso 1 1 calc R . . . .
N1 N 0.58389(7) 0.8652(6) 0.41670(16) 0.0291(6) Uani 1 1 d . . . . .
N2 N 0.41321(9) 0.8776(8) 0.34847(18) 0.0373(7) Uani 1 1 d D . . . .
H2A H 0.3916(8) 0.983(9) 0.351(3) 0.058(13) Uiso 1 1 d D . . . .
H2B H 0.4147(14) 0.732(7) 0.383(2) 0.067(15) Uiso 1 1 d D . . . .
O1 O 0.62268(7) 0.6024(6) 0.54406(13) 0.0350(6) Uani 1 1 d . . . . .
H1 H 0.604561 0.709907 0.517468 0.052 Uiso 1 1 calc GR . . . .
O2 O 0.55502(6) 1.0516(5) 0.37072(12) 0.0296(5) Uani 1 1 d . . . . .
O3 O 0.44503(6) 1.0734(6) 0.38805(13) 0.0356(6) Uani 1 1 d . . . . .

loop_
_atom_site_aniso_label
_atom_site_aniso_U_11
_atom_site_aniso_U_22
_atom_site_aniso_U_33
_atom_site_aniso_U_23
_atom_site_aniso_U_13
_atom_site_aniso_U_12
C1 0.0304(16) 0.0256(16) 0.0322(16) 0.0013(14) 0.0017(13) -0.0062(13)
C2 0.0230(14) 0.0239(16) 0.0324(16) 0.0021(13) 0.0015(12) -0.0042(12)
C3 0.0202(14) 0.0225(16) 0.0388(17) 0.0015(14) 0.0024(12) -0.0048(12)
C4 0.0275(16) 0.0290(17) 0.0367(17) 0.0026(15) 0.0025(13) -0.0020(14)
C5 0.0333(17) 0.0357(19) 0.0385(18) -0.0009(16) 0.0085(14) -0.0057(15)
C6 0.0280(16) 0.0339(19) 0.053(2) -0.0057(17) 0.0082(15) -0.0030(15)
C7 0.0258(16) 0.0310(18) 0.054(2) 0.0010(17) 0.0017(15) 0.0021(14)
C8 0.0263(15) 0.0246(16) 0.0415(18) 0.0049(14) 0.0006(13) -0.0053(13)
C9 0.0296(16) 0.037(2) 0.0420(19) 0.0098(16) -0.0025(14) 0.0000(15)
C10 0.0348(18) 0.040(2) 0.0333(17) 0.0063(16) -0.0004(14) -0.0032(16)
C11 0.0258(15) 0.0272(16) 0.0287(15) 0.0021(14) 0.0028(12) -0.0024(13)
C12 0.0294(16) 0.0301(17) 0.0271(15) -0.0006(14) 0.0072(12) -0.0021(13)
C13 0.0334(17) 0.0288(17) 0.0361(17) -0.0007(15) 0.0100(14) 0.0027(14)
C14 0.0316(16) 0.0347(18) 0.0245(15) 0.0024(14) 0.0060(12) 0.0055(14)
N1 0.0255(13) 0.0271(14) 0.0329(14) 0.0040(12) 0.0010(11) 0.0012(11)
N2 0.0316(15) 0.0415(19) 0.0380(16) -0.0027(15) 0.0049(13) -0.0026(14)
O1 0.0388(13) 0.0392(14) 0.0262(11) 0.0011(10) 0.0043(10) 0.0009(11)
O2 0.0281(11) 0.0353(13) 0.0257(11) 0.0044(10) 0.0056(9) 0.0073(10)
O3 0.0301(11) 0.0513(16) 0.0263(11) -0.0022(11) 0.0076(9) -0.0070(11)

loop_
_atom_type_symbol
_atom_type_description
_atom_type_scat_dispersion_real
_atom_type_scat_dispersion_imag
_atom_type_scat_source
C C 0.0033 0.0016 'International Tables Vol C Tables 4.2.6.8 and 6.1.1.4'
H H 0.0000 0.0000 'International Tables Vol C Tables 4.2.6.8 and 6.1.1.4'
N N 0.0061 0.0033 'International Tables Vol C Tables 4.2.6.8 and 6.1.1.4'
O O 0.0106 0.0060 'International Tables Vol C Tables 4.2.6.8 and 6.1.1.4'

loop_
_geom_angle_atom_site_label_1
_geom_angle_atom_site_label_2
_geom_angle_atom_site_label_3
_geom_angle
_geom_angle_site_symmetry_1
_geom_angle_site_symmetry_3
_geom_angle_publ_flag
C2 C1 C10 121.1(3) . . ?
O1 C1 C2 123.2(3) . . ?
O1 C1 C10 115.7(3) . . ?
C1 C2 C3 118.8(3) . . ?
C1 C2 C11 120.7(3) . . ?
C3 C2 C11 120.5(3) . . ?
C4 C3 C2 123.3(3) . . ?
C4 C3 C8 117.6(3) . . ?
C8 C3 C2 119.2(3) . . ?
C3 C4 H4 119.4 . . ?
C5 C4 C3 121.2(3) . . ?
C5 C4 H4 119.4 . . ?
C4 C5 H5 119.3 . . ?
C4 C5 C6 121.4(3) . . ?
C6 C5 H5 119.3 . . ?
C5 C6 H6 120.4 . . ?
C7 C6 C5 119.2(3) . . ?
C7 C6 H6 120.4 . . ?
C6 C7 H7 119.5 . . ?
C6 C7 C8 121.0(3) . . ?
C8 C7 H7 119.5 . . ?
C7 C8 C3 119.7(3) . . ?
C7 C8 C9 121.3(3) . . ?
C9 C8 C3 119.0(3) . . ?
C8 C9 H9 119.4 . . ?
C10 C9 C8 121.2(3) . . ?
C10 C9 H9 119.4 . . ?
C1 C10 H10 119.7 . . ?
C9 C10 C1 120.6(3) . . ?
C9 C10 H10 119.7 . . ?
C2 C11 H11 119.7 . . ?
N1 C11 C2 120.5(3) . . ?
N1 C11 H11 119.7 . . ?
H12A C12 H12B 108.5 . . ?
C13 C12 H12A 110.3 . . ?
C13 C12 H12B 110.3 . . ?
O2 C12 H12A 110.3 . . ?
O2 C12 H12B 110.3 . . ?
O2 C12 C13 107.1(2) . . ?
C12 C13 H13A 108.8 . . ?
C12 C13 H13B 108.8 . . ?
H13A C13 H13B 107.7 . . ?
C14 C13 C12 113.9(3) . . ?
C14 C13 H13A 108.8 . . ?
C14 C13 H13B 108.8 . . ?
C13 C14 H14A 110.4 . . ?
C13 C14 H14B 110.4 . . ?
H14A C14 H14B 108.6 . . ?
O3 C14 C13 106.6(2) . . ?
O3 C14 H14A 110.4 . . ?
O3 C14 H14B 110.4 . . ?
C11 N1 O2 112.2(2) . . ?
H2A N2 H2B 108(4) . . ?
O3 N2 H2A 102(3) . . ?
O3 N2 H2B 101(3) . . ?
C1 O1 H1 109.5 . . ?
N1 O2 C12 108.5(2) . . ?
C14 O3 N2 108.2(2) . . ?

loop_
_geom_bond_atom_site_label_1
_geom_bond_atom_site_label_2
_geom_bond_distance
_geom_bond_site_symmetry_2
_geom_bond_publ_flag
C1 C2 1.393(4) . ?
C1 C10 1.408(5) . ?
C1 O1 1.358(4) . ?
C2 C3 1.443(4) . ?
C2 C11 1.460(4) . ?
C3 C4 1.417(5) . ?
C3 C8 1.427(4) . ?
C4 H4 0.9500 . ?
C4 C5 1.375(5) . ?
C5 H5 0.9500 . ?
C5 C6 1.392(5) . ?
C6 H6 0.9500 . ?
C6 C7 1.383(5) . ?
C7 H7 0.9500 . ?
C7 C8 1.416(5) . ?
C8 C9 1.422(5) . ?
C9 H9 0.9500 . ?
C9 C10 1.358(5) . ?
C10 H10 0.9500 . ?
C11 H11 0.9500 . ?
C11 N1 1.273(4) . ?
C12 H12A 0.9900 . ?
C12 H12B 0.9900 . ?
C12 C13 1.518(4) . ?
C12 O2 1.438(4) . ?
C13 H13A 0.9900 . ?
C13 H13B 0.9900 . ?
C13 C14 1.514(5) . ?
C14 H14A 0.9900 . ?
C14 H14B 0.9900 . ?
C14 O3 1.426(4) . ?
N1 O2 1.403(3) . ?
N2 H2A 0.876(10) . ?
N2 H2B 0.874(10) . ?
N2 O3 1.451(4) . ?
O1 H1 0.8400 . ?
